data_7708983
loop_
_publ_author_name
'Huynh, Han Vinh'
'Ong, Hong Lee'
'Ghatak, Kausani'

_publ_section_title
;
 Mixed NHC--thiolato complexes of palladium: understanding the formation
 of di-versus mononuclear complexes
;
_journal_name_full 'Dalton Transactions'
_journal_paper_doi 10.1039/D1DT03714E
_journal_year 2021
_chemical_formula_sum 'C36 H56 N6 Pd S2'
_chemical_formula_weight 743.39
_space_group_IT_number 14
_space_group_name_Hall '-P 2yn'
_space_group_name_H-M_alt 'P 1 21/n 1'
_symmetry_cell_setting monoclinic
_symmetry_space_group_name_H-M 'P 1 21/n 1'
_atom_sites_solution_hydrogens geom
_atom_sites_solution_primary direct
_atom_sites_solution_secondary difmap
_audit_creation_method SHELXL-97
_audit_update_record
;
2021-11-01 deposited with the CCDC.	2021-11-25 downloaded from the CCDC.
;
_cell_angle_alpha 90.00
_cell_angle_beta 115.4020(10)
_cell_angle_gamma 90.00
_cell_formula_units_Z 2
_cell_length_a 10.7132(4)
_cell_length_b 16.3123(6)
_cell_length_c 11.7957(5)
_cell_measurement_reflns_used 7498
_cell_measurement_temperature 100(2)
_cell_measurement_theta_max 27.48
_cell_measurement_theta_min 2.28
_cell_volume 1862.09(13)
_computing_cell_refinement 'Bruker SMART'
_computing_data_collection 'Bruker SMART'
_computing_data_reduction 'Bruker SAINT'
_computing_molecular_graphics 'Bruker SHELXTL'
_computing_publication_material 'Bruker SHELXTL'
_computing_structure_refinement 'SHELXL-97 (Sheldrick, 1997)'
_computing_structure_solution 'SHELXS-97 (Sheldrick, 1990)'
_diffrn_ambient_temperature 100(2)
_diffrn_measured_fraction_theta_full 0.997
_diffrn_measured_fraction_theta_max 0.997
_diffrn_measurement_device_type 'CCD area detector'
_diffrn_measurement_method 'phi and omega scans'
_diffrn_radiation_monochromator graphite
_diffrn_radiation_source 'fine-focus sealed tube'
_diffrn_radiation_type MoK\a
_diffrn_radiation_wavelength 0.71073
_diffrn_reflns_av_R_equivalents 0.0247
_diffrn_reflns_av_sigmaI/netI 0.0272
_diffrn_reflns_limit_h_max 13
_diffrn_reflns_limit_h_min -13
_diffrn_reflns_limit_k_max 21
_diffrn_reflns_limit_k_min -18
_diffrn_reflns_limit_l_max 14
_diffrn_reflns_limit_l_min -15
_diffrn_reflns_number 13116
_diffrn_reflns_theta_full 27.50
_diffrn_reflns_theta_max 27.50
_diffrn_reflns_theta_min 2.15
_exptl_absorpt_coefficient_mu 0.643
_exptl_absorpt_correction_T_max 0.8505
_exptl_absorpt_correction_T_min 0.7146
_exptl_absorpt_correction_type multi-scan
_exptl_absorpt_process_details 'Sadabs, (Sheldrick 2001)'
_exptl_crystal_colour Yellow
_exptl_crystal_density_diffrn 1.326
_exptl_crystal_density_meas ?
_exptl_crystal_density_method 'not measured'
_exptl_crystal_description Block
_exptl_crystal_F_000 784
_exptl_crystal_size_max 0.56
_exptl_crystal_size_mid 0.36
_exptl_crystal_size_min 0.26
_refine_diff_density_max 0.544
_refine_diff_density_min -0.295
_refine_diff_density_rms 0.067
_refine_ls_extinction_method none
_refine_ls_goodness_of_fit_ref 1.044
_refine_ls_hydrogen_treatment constr
_refine_ls_matrix_type full
_refine_ls_number_parameters 212
_refine_ls_number_reflns 4267
_refine_ls_number_restraints 0
_refine_ls_restrained_S_all 1.044
_refine_ls_R_factor_all 0.0281
_refine_ls_R_factor_gt 0.0257
_refine_ls_shift/su_max 0.002
_refine_ls_shift/su_mean 0.000
_refine_ls_structure_factor_coef Fsqd
_refine_ls_weighting_details 'calc w=1/[\s^2^(Fo^2^)+(0.0332P)^2^+0.9322P] where P=(Fo^2^+2Fc^2^)/3'
_refine_ls_weighting_scheme calc
_refine_ls_wR_factor_gt 0.0643
_refine_ls_wR_factor_ref 0.0657
_reflns_number_gt 3967
_reflns_number_total 4267
_reflns_threshold_expression >2sigma(I)
_cod_data_source_file d1dt03714e2.cif
_cod_data_source_block 8084r
_cod_depositor_comments
;
The following automatic conversions were performed:

data item '_exptl_absorpt_correction_type' value 'Multi-scan' was
changed to 'multi-scan' in accordance with the
/home/data/users/saulius/crontab/automatic-downloads/rss-feeds/RSC/lib/dictionaries/cif_core.dic
dictionary named 'cif_core.dic' version 2.4.2 last updated on
2011-04-26.

data item '_symmetry_cell_setting' value 'Monoclinic' was changed to
'monoclinic' in accordance with the
/home/data/users/saulius/crontab/automatic-downloads/rss-feeds/RSC/lib/dictionaries/cif_core.dic
dictionary named 'cif_core.dic' version 2.4.2 last updated on
2011-04-26.

data item '_exptl_crystal_density_meas' value 'Not Measured' was
changed to '?' -- the value is perceived as not measured.

Automatic conversion script
Id: cif_fix_values 7556 2019-12-06 15:28:31Z antanas 
;
_cod_original_sg_symbol_H-M P2(1)/n
_cod_database_code 7708983

loop_
_symmetry_equiv_pos_as_xyz
'x, y, z'
'-x+1/2, y+1/2, -z+1/2'
'-x, -y, -z'
'x-1/2, -y-1/2, z-1/2'

loop_
_atom_site_label
_atom_site_type_symbol
_atom_site_fract_x
_atom_site_fract_y
_atom_site_fract_z
_atom_site_U_iso_or_equiv
_atom_site_adp_type
_atom_site_occupancy
_atom_site_symmetry_multiplicity
_atom_site_calc_flag
_atom_site_refinement_flags
_atom_site_disorder_assembly
_atom_site_disorder_group
Pd1 Pd 0.0000 0.0000 0.0000 0.01114(6) Uani 1 2 d S . .
S1 S 0.01050(4) 0.14177(2) -0.02403(4) 0.01649(9) Uani 1 1 d . . .
N1 N 0.12619(13) 0.01950(8) 0.28150(12) 0.0134(3) Uani 1 1 d . . .
N2 N -0.08490(13) 0.06506(8) 0.20261(12) 0.0134(3) Uani 1 1 d . . .
C1 C 0.01043(15) 0.02748(9) 0.17229(14) 0.0133(3) Uani 1 1 d . . .
C2 C 0.10744(16) 0.05453(9) 0.38131(14) 0.0137(3) Uani 1 1 d . . .
C3 C 0.19698(17) 0.06722(9) 0.50734(14) 0.0168(3) Uani 1 1 d . . .
H3 H 0.2899 0.0484 0.5415 0.020 Uiso 1 1 calc R . .
C4 C 0.14471(17) 0.10843(10) 0.58061(14) 0.0185(3) Uani 1 1 d . . .
H4 H 0.2031 0.1183 0.6667 0.022 Uiso 1 1 calc R . .
C5 C 0.00792(17) 0.13567(10) 0.53016(16) 0.0193(3) Uani 1 1 d . . .
H5 H -0.0250 0.1632 0.5830 0.023 Uiso 1 1 calc R . .
C6 C -0.08082(17) 0.12353(10) 0.40505(15) 0.0170(3) Uani 1 1 d . . .
H6 H -0.1738 0.1421 0.3711 0.020 Uiso 1 1 calc R . .
C7 C -0.02830(16) 0.08301(9) 0.33085(14) 0.0138(3) Uani 1 1 d . . .
C8 C 0.25497(16) -0.01793(10) 0.28941(15) 0.0162(3) Uani 1 1 d . . .
H8 H 0.2345 -0.0416 0.2050 0.019 Uiso 1 1 calc R . .
C9 C 0.36656(17) 0.04692(11) 0.31685(17) 0.0244(4) Uani 1 1 d . . .
H9A H 0.3310 0.0910 0.2547 0.037 Uiso 1 1 calc R . .
H9B H 0.4476 0.0220 0.3125 0.037 Uiso 1 1 calc R . .
H9C H 0.3928 0.0694 0.4010 0.037 Uiso 1 1 calc R . .
C10 C 0.29754(18) -0.08902(11) 0.38309(15) 0.0216(3) Uani 1 1 d . . .
H10A H 0.3092 -0.0689 0.4653 0.032 Uiso 1 1 calc R . .
H10B H 0.3850 -0.1123 0.3902 0.032 Uiso 1 1 calc R . .
H10C H 0.2257 -0.1314 0.3537 0.032 Uiso 1 1 calc R . .
C11 C -0.22498(15) 0.08906(10) 0.11043(14) 0.0162(3) Uani 1 1 d . . .
H11 H -0.2366 0.0692 0.0262 0.019 Uiso 1 1 calc R . .
C12 C -0.33652(17) 0.04816(11) 0.13858(16) 0.0225(3) Uani 1 1 d . . .
H12A H -0.3220 -0.0113 0.1446 0.034 Uiso 1 1 calc R . .
H12B H -0.4276 0.0605 0.0710 0.034 Uiso 1 1 calc R . .
H12C H -0.3317 0.0690 0.2183 0.034 Uiso 1 1 calc R . .
C13 C -0.23828(17) 0.18219(10) 0.10336(16) 0.0201(3) Uani 1 1 d . . .
H13A H -0.2167 0.2042 0.1870 0.030 Uiso 1 1 calc R . .
H13B H -0.3330 0.1973 0.0457 0.030 Uiso 1 1 calc R . .
H13C H -0.1737 0.2049 0.0728 0.030 Uiso 1 1 calc R . .
C14 C 0.10734(17) 0.16470(10) -0.11588(15) 0.0182(3) Uani 1 1 d . . .
H14 H 0.0825 0.1234 -0.1848 0.022 Uiso 1 1 calc R . .
C15 C 0.26276(19) 0.16084(12) -0.03446(18) 0.0292(4) Uani 1 1 d . . .
H15A H 0.3119 0.1721 -0.0862 0.044 Uiso 1 1 calc R . .
H15B H 0.2877 0.1061 0.0026 0.044 Uiso 1 1 calc R . .
H15C H 0.2885 0.2018 0.0325 0.044 Uiso 1 1 calc R . .
C16 C 0.0643(2) 0.24961(11) -0.17393(17) 0.0257(4) Uani 1 1 d . . .
H16A H 0.0868 0.2904 -0.1071 0.039 Uiso 1 1 calc R . .
H16B H -0.0354 0.2502 -0.2272 0.039 Uiso 1 1 calc R . .
H16C H 0.1139 0.2627 -0.2248 0.039 Uiso 1 1 calc R . .
N1S N 0.51357(17) -0.12924(11) 0.21574(17) 0.0351(4) Uani 1 1 d . . .
C1S C 0.44089(18) -0.18159(11) 0.21131(16) 0.0238(4) Uani 1 1 d . . .
C2S C 0.34583(19) -0.24708(11) 0.20503(17) 0.0250(4) Uani 1 1 d . . .
H2SA H 0.2526 -0.2246 0.1776 0.038 Uiso 1 1 calc R . .
H2SB H 0.3755 -0.2720 0.2882 0.038 Uiso 1 1 calc R . .
H2SC H 0.3454 -0.2888 0.1451 0.038 Uiso 1 1 calc R . .

loop_
_atom_site_aniso_label
_atom_site_aniso_U_11
_atom_site_aniso_U_22
_atom_site_aniso_U_33
_atom_site_aniso_U_23
_atom_site_aniso_U_13
_atom_site_aniso_U_12
Pd1 0.01087(9) 0.01288(9) 0.00888(9) -0.00082(5) 0.00350(6) 0.00003(5)
S1 0.02123(19) 0.01452(19) 0.01683(18) -0.00048(14) 0.01111(15) -0.00022(14)
N1 0.0123(6) 0.0155(6) 0.0120(6) -0.0015(5) 0.0049(5) 0.0004(5)
N2 0.0123(6) 0.0149(6) 0.0118(6) -0.0014(5) 0.0042(5) 0.0000(5)
C1 0.0130(7) 0.0131(7) 0.0129(7) 0.0005(5) 0.0047(6) -0.0011(6)
C2 0.0168(7) 0.0118(7) 0.0127(7) -0.0008(5) 0.0065(6) -0.0010(5)
C3 0.0187(8) 0.0157(7) 0.0135(7) 0.0010(6) 0.0046(6) 0.0000(6)
C4 0.0235(8) 0.0180(8) 0.0107(7) -0.0012(6) 0.0043(6) -0.0026(6)
C5 0.0252(8) 0.0192(8) 0.0170(7) -0.0030(6) 0.0125(6) -0.0008(6)
C6 0.0185(7) 0.0173(8) 0.0165(7) -0.0004(6) 0.0086(6) 0.0004(6)
C7 0.0156(7) 0.0142(7) 0.0115(7) -0.0001(5) 0.0056(6) -0.0021(5)
C8 0.0124(7) 0.0199(8) 0.0151(7) -0.0010(6) 0.0049(6) 0.0028(6)
C9 0.0166(8) 0.0290(9) 0.0271(9) -0.0033(7) 0.0089(7) -0.0039(7)
C10 0.0217(8) 0.0230(8) 0.0173(8) 0.0012(7) 0.0058(7) 0.0072(7)
C11 0.0114(7) 0.0218(8) 0.0126(7) -0.0002(6) 0.0024(6) 0.0023(6)
C12 0.0149(7) 0.0279(9) 0.0234(8) -0.0031(7) 0.0070(7) -0.0037(7)
C13 0.0198(8) 0.0217(8) 0.0184(8) 0.0027(6) 0.0078(6) 0.0060(6)
C14 0.0213(8) 0.0193(8) 0.0169(7) -0.0024(6) 0.0109(6) -0.0040(6)
C15 0.0227(9) 0.0343(10) 0.0323(10) -0.0042(8) 0.0136(8) -0.0036(7)
C16 0.0367(10) 0.0220(8) 0.0217(8) 0.0010(7) 0.0156(8) -0.0053(7)
N1S 0.0287(8) 0.0425(10) 0.0340(9) -0.0016(8) 0.0134(7) -0.0038(8)
C1S 0.0218(8) 0.0295(9) 0.0195(8) 0.0005(7) 0.0085(7) 0.0067(7)
C2S 0.0285(9) 0.0231(9) 0.0231(9) 0.0008(7) 0.0106(7) 0.0036(7)

loop_
_atom_type_symbol
_atom_type_description
_atom_type_scat_dispersion_real
_atom_type_scat_dispersion_imag
_atom_type_scat_source
C C 0.0033 0.0016 'International Tables Vol C Tables 4.2.6.8 and 6.1.1.4'
H H 0.0000 0.0000 'International Tables Vol C Tables 4.2.6.8 and 6.1.1.4'
N N 0.0061 0.0033 'International Tables Vol C Tables 4.2.6.8 and 6.1.1.4'
S S 0.1246 0.1234 'International Tables Vol C Tables 4.2.6.8 and 6.1.1.4'
Pd Pd -0.9988 1.0072 'International Tables Vol C Tables 4.2.6.8 and 6.1.1.4'

loop_
_geom_angle_atom_site_label_1
_geom_angle_atom_site_label_2
_geom_angle_atom_site_label_3
_geom_angle
_geom_angle_site_symmetry_1
_geom_angle_site_symmetry_3
_geom_angle_publ_flag
C1 Pd1 C1 180.0 3 . ?
C1 Pd1 S1 85.32(4) 3 3 ?
C1 Pd1 S1 94.68(4) . 3 ?
C1 Pd1 S1 94.68(4) 3 . ?
C1 Pd1 S1 85.32(4) . . ?
S1 Pd1 S1 180.0 3 . ?
C14 S1 Pd1 110.03(5) . . ?
C1 N1 C2 110.91(13) . . ?
C1 N1 C8 123.28(13) . . ?
C2 N1 C8 125.75(13) . . ?
C1 N2 C7 110.60(12) . . ?
C1 N2 C11 124.33(12) . . ?
C7 N2 C11 124.91(13) . . ?
N1 C1 N2 106.03(13) . . ?
N1 C1 Pd1 124.22(11) . . ?
N2 C1 Pd1 129.33(11) . . ?
C7 C2 C3 121.31(14) . . ?
C7 C2 N1 106.08(13) . . ?
C3 C2 N1 132.51(14) . . ?
C4 C3 C2 117.27(15) . . ?
C3 C4 C5 121.22(15) . . ?
C6 C5 C4 121.59(15) . . ?
C5 C6 C7 117.36(14) . . ?
C6 C7 C2 121.22(14) . . ?
C6 C7 N2 132.40(14) . . ?
C2 C7 N2 106.32(13) . . ?
N1 C8 C9 110.71(13) . . ?
N1 C8 C10 109.90(13) . . ?
C9 C8 C10 114.16(14) . . ?
N2 C11 C12 111.53(13) . . ?
N2 C11 C13 110.21(13) . . ?
C12 C11 C13 112.60(13) . . ?
C15 C14 C16 110.98(14) . . ?
C15 C14 S1 111.18(12) . . ?
C16 C14 S1 108.18(11) . . ?
N1S C1S C2S 178.78(19) . . ?

loop_
_geom_bond_atom_site_label_1
_geom_bond_atom_site_label_2
_geom_bond_distance
_geom_bond_site_symmetry_2
_geom_bond_publ_flag
Pd1 C1 2.0369(15) 3 ?
Pd1 C1 2.0369(15) . ?
Pd1 S1 2.3384(4) 3 ?
Pd1 S1 2.3385(4) . ?
S1 C14 1.8316(16) . ?
N1 C1 1.3578(19) . ?
N1 C2 1.3985(19) . ?
N1 C8 1.4746(19) . ?
N2 C1 1.3639(19) . ?
N2 C7 1.3981(19) . ?
N2 C11 1.4791(19) . ?
C2 C7 1.394(2) . ?
C2 C3 1.396(2) . ?
C3 C4 1.388(2) . ?
C4 C5 1.397(2) . ?
C5 C6 1.385(2) . ?
C6 C7 1.394(2) . ?
C8 C9 1.524(2) . ?
C8 C10 1.530(2) . ?
C11 C12 1.524(2) . ?
C11 C13 1.525(2) . ?
C14 C15 1.525(2) . ?
C14 C16 1.526(2) . ?
N1S C1S 1.142(2) . ?
C1S C2S 1.456(3) . ?
